data_7248875
loop_
_publ_author_name
'Ohishi, Yuki'
'Sambe, Kohei'
'Dekura, Shun'
'Akutagawa, Tomoyuki'
'Masuya-Suzuki, Atsuko'
'Tsunashima, Ryo'

_publ_section_title
;
 Effect of halide solid solution on the structure, phase transition
 behaviour and dielectric properties of dabcoH+ chains
;
_journal_issue 26
_journal_name_full CrystEngComm
_journal_page_first 3468
_journal_page_last 3474
_journal_paper_doi 10.1039/D4CE00310A
_journal_volume 26
_journal_year 2024
_chemical_formula_moiety 'C6 H13 N2, 0.9(Br), 0.1(I)'
_chemical_formula_sum 'C6 H13 Br0.9 I0.1 N2'
_chemical_formula_weight 197.79
_chemical_name_systematic dabcoHBr0.90I0.10
_space_group_crystal_system hexagonal
_space_group_IT_number 187
_space_group_name_Hall 'P -6 2'
_space_group_name_H-M_alt 'P -6 m 2'
_atom_sites_solution_hydrogens geom
_atom_sites_solution_primary dual
_audit_creation_date 2023-07-28
_audit_creation_method
;
Olex2 1.5
(compiled 2023.03.06 svn.rbb2c1857 for OlexSys, GUI svn.r6748)
;
_audit_update_record
;
2024-03-15 deposited with the CCDC.	2024-06-13 downloaded from the CCDC.
;
_cell_angle_alpha 90
_cell_angle_beta 90
_cell_angle_gamma 120
_cell_formula_units_Z 1
_cell_length_a 6.6949(4)
_cell_length_b 6.6949(4)
_cell_length_c 5.3265(4)
_cell_measurement_reflns_used 722
_cell_measurement_temperature 298
_cell_measurement_theta_max 29.7430
_cell_measurement_theta_min 3.5220
_cell_volume 206.76(2)
_computing_cell_refinement 'CrysAlisPro 1.171.42.49 (Rigaku OD, 2022)'
_computing_data_collection 'CrysAlisPro 1.171.42.49 (Rigaku OD, 2022)'
_computing_data_reduction 'CrysAlisPro 1.171.42.49 (Rigaku OD, 2022)'
_computing_molecular_graphics 'Olex2 1.5 (Dolomanov et al., 2009)'
_computing_publication_material 'Olex2 1.5 (Dolomanov et al., 2009)'
_computing_structure_refinement 'SHELXL 2018/3 (Sheldrick, 2015)'
_computing_structure_solution 'SHELXT 2018/2 (Sheldrick, 2018)'
_diffrn_ambient_environment air
_diffrn_ambient_temperature 298
_diffrn_detector 'Hybrid Pixel Array Detector'
_diffrn_detector_area_resol_mean 10.0000
_diffrn_detector_type HyPix
_diffrn_measured_fraction_theta_full 1.000
_diffrn_measured_fraction_theta_max 0.970
_diffrn_measurement_details
;
List of Runs (angles in degrees, time in seconds):

  # Type    Start    End  Width  t~exp~   \w     \q     \k     \f   Frames
#--------------------------------------------------------------------------
  1  \w    -84.00 -24.00   0.25    1.00    --  -12.85 146.00  -2.00  240
  2  \w    -57.00   0.00   0.25    1.00    --  -12.85   9.00 111.00  228
  3  \w     59.00  84.00   0.25    1.00    --   13.32-146.00 -53.00  100
;
_diffrn_measurement_device 'four-circle diffractometer'
_diffrn_measurement_device_type 'XtaLAB Synergy R, DW system, HyPix'
_diffrn_measurement_method '\w scans'
_diffrn_orient_matrix_type 'CrysAlisPro convention (1999,Acta A55,543-557)'
_diffrn_orient_matrix_UB_11 0.1187524000
_diffrn_orient_matrix_UB_12 0.0821799000
_diffrn_orient_matrix_UB_13 0.0133842000
_diffrn_orient_matrix_UB_21 0.0259384000
_diffrn_orient_matrix_UB_22 -0.0904232000
_diffrn_orient_matrix_UB_23 0.0071149000
_diffrn_orient_matrix_UB_31 0.0134328000
_diffrn_orient_matrix_UB_32 0.0033895000
_diffrn_orient_matrix_UB_33 -0.1323671000
_diffrn_radiation_monochromator mirror
_diffrn_radiation_probe x-ray
_diffrn_radiation_type 'Mo K\a'
_diffrn_radiation_wavelength 0.71073
_diffrn_reflns_av_R_equivalents 0.0091
_diffrn_reflns_av_unetI/netI 0.0082
_diffrn_reflns_Laue_measured_fraction_full 1.000
_diffrn_reflns_Laue_measured_fraction_max 0.970
_diffrn_reflns_limit_h_max 8
_diffrn_reflns_limit_h_min -5
_diffrn_reflns_limit_k_max 6
_diffrn_reflns_limit_k_min -8
_diffrn_reflns_limit_l_max 4
_diffrn_reflns_limit_l_min -6
_diffrn_reflns_number 778
_diffrn_reflns_point_group_measured_fraction_full 0.921
_diffrn_reflns_point_group_measured_fraction_max 0.887
_diffrn_reflns_theta_full 25.242
_diffrn_reflns_theta_max 28.257
_diffrn_reflns_theta_min 3.514
_diffrn_source 'Rotating-anode X-ray tube'
_diffrn_source_type 'Rigaku (Mo) X-ray Source'
_exptl_absorpt_coefficient_mu 4.783
_exptl_absorpt_correction_T_max 1.000
_exptl_absorpt_correction_T_min 0.465
_exptl_absorpt_correction_type gaussian
_exptl_absorpt_process_details
;
CrysAlisPro 1.171.42.49 (Rigaku Oxford Diffraction, 2022)
Numerical absorption correction based on gaussian integration over
a multifaceted crystal model
Empirical absorption correction using spherical harmonics,
implemented in SCALE3 ABSPACK scaling algorithm.
;
_exptl_crystal_colour 'clear light colourless'
_exptl_crystal_colour_lustre clear
_exptl_crystal_colour_modifier light
_exptl_crystal_colour_primary colourless
_exptl_crystal_density_diffrn 1.589
_exptl_crystal_description needle
_exptl_crystal_F_000 100
_exptl_crystal_size_max 0.37
_exptl_crystal_size_mid 0.1
_exptl_crystal_size_min 0.07
_refine_diff_density_max 0.188
_refine_diff_density_min -0.166
_refine_diff_density_rms 0.034
_refine_ls_abs_structure_details
;
 Flack x determined using 81 quotients [(I+)-(I-)]/[(I+)+(I-)]
 (Parsons, Flack and Wagner, Acta Cryst. B69 (2013) 249-259).
;
_refine_ls_abs_structure_Flack 0.01(2)
_refine_ls_extinction_method none
_refine_ls_goodness_of_fit_ref 1.240
_refine_ls_hydrogen_treatment constr
_refine_ls_matrix_type full
_refine_ls_number_parameters 11
_refine_ls_number_reflns 212
_refine_ls_number_restraints 0
_refine_ls_restrained_S_all 1.240
_refine_ls_R_factor_all 0.0155
_refine_ls_R_factor_gt 0.0155
_refine_ls_shift/su_max 0.000
_refine_ls_shift/su_mean 0.000
_refine_ls_structure_factor_coef Fsqd
_refine_ls_weighting_details 'w=1/[\s^2^(Fo^2^)+(0.0223P)^2^+0.0413P] where P=(Fo^2^+2Fc^2^)/3'
_refine_ls_weighting_scheme calc
_refine_ls_wR_factor_gt 0.0427
_refine_ls_wR_factor_ref 0.0427
_reflns_Friedel_coverage 0.618
_reflns_Friedel_fraction_full 0.816
_reflns_Friedel_fraction_max 0.779
_reflns_number_gt 212
_reflns_number_total 212
_reflns_threshold_expression 'I > 2\s(I)'
_cod_data_source_file d4ce00310a2.cif
_cod_data_source_block yo_end_CCDC8
_cod_depositor_comments 'Adding full bibliography for 7248867--7248875.cif.'
_cod_original_cell_volume 206.76(3)
_cod_original_formula_sum 'C6 H13 Br0.90 I0.10 N2'
_cod_database_code 7248875
_shelx_shelxl_version_number 2018/3
_chemical_oxdiff_formula C6H13N2Br0.85I0.15
_shelx_space_group_comment
;
The symmetry employed for this shelxl refinement is uniquely defined
by the following loop, which should always be used as a source of
symmetry information in preference to the above space-group names.
They are only intended as comments.
;
_shelx_estimated_absorpt_t_max 0.731
_shelx_estimated_absorpt_t_min 0.271
_olex2_refinement_description
;
1. Fixed Uiso
 At 1.2 times of:
  All C(H,H) groups, All N(H) groups
2. Shared sites
{Br1, I1}
3. Uiso/Uaniso restraints and constraints
Uiso(Br1) = Uiso(I1)
4. Others
 Fixed Sof: H1(0.083333) H1A(0.5) H1B(0.5) Br1(0.075) I1(0.00833)
5.a Ternary CH refined with riding coordinates:
 N1(H1)
5.b Secondary CH2 refined with riding coordinates:
 C1(H1A,H1B)
;
_olex2_submission_special_instructions 'No special instructions were received'
_oxdiff_exptl_absorpt_empirical_details
;
Empirical correction (ABSPACK) includes:
- Absorption correction using spherical harmonics
- Frame scaling
;
_oxdiff_exptl_absorpt_empirical_full_max 1.674
_oxdiff_exptl_absorpt_empirical_full_min 0.695

loop_
_space_group_symop_operation_xyz
'x, y, z'
'-y, x-y, z'
'-x+y, -x, z'
'x, y, -z'
'-y, x-y, -z'
'-x+y, -x, -z'
'-y, -x, z'
'-x+y, y, z'
'x, x-y, z'
'-y, -x, -z'
'-x+y, y, -z'
'x, x-y, -z'

loop_
_atom_site_label
_atom_site_type_symbol
_atom_site_fract_x
_atom_site_fract_y
_atom_site_fract_z
_atom_site_U_iso_or_equiv
_atom_site_adp_type
_atom_site_occupancy
_atom_site_site_symmetry_order
_atom_site_calc_flag
_atom_site_refinement_flags_posn
_atom_site_refinement_flags_adp
_atom_site_refinement_flags_occupancy
_atom_site_disorder_assembly
_atom_site_disorder_group
N1 N 0.333333 0.666667 0.2374(9) 0.0382(11) Uani 1 6 d S T P . .
H1 H 0.333334 0.666666 0.421393 0.046 Uiso 0.5 6 calc R U P . .
C1 C 0.2132(4) 0.4265(7) 0.1451(5) 0.0444(9) Uani 1 2 d S T P . .
H1A H 0.055816 0.346416 0.206786 0.053 Uiso 0.5 1 calc R U P . .
H1B H 0.290604 0.346418 0.206781 0.053 Uiso 0.5 1 calc R U P . .
Br1 Br 0.666667 0.333333 0.500000 0.0422(2) Uiso 0.9 12 d S . P A 3
I1 I 0.666667 0.333333 0.500000 0.0422(2) Uiso 0.1 12 d S . P B 4

loop_
_atom_site_aniso_label
_atom_site_aniso_U_11
_atom_site_aniso_U_22
_atom_site_aniso_U_33
_atom_site_aniso_U_23
_atom_site_aniso_U_13
_atom_site_aniso_U_12
N1 0.0434(18) 0.0434(18) 0.028(2) 0.000 0.000 0.0217(9)
C1 0.0493(17) 0.0394(17) 0.0414(17) 0.0037(14) 0.0019(7) 0.0197(9)

loop_
_atom_type_symbol
_atom_type_description
_atom_type_scat_dispersion_real
_atom_type_scat_dispersion_imag
_atom_type_scat_source
C C 0.0033 0.0016 'International Tables Vol C Tables 4.2.6.8 and 6.1.1.4'
H H 0.0000 0.0000 'International Tables Vol C Tables 4.2.6.8 and 6.1.1.4'
Br Br -0.2901 2.4595 'International Tables Vol C Tables 4.2.6.8 and 6.1.1.4'
I I -0.4742 1.8119 'International Tables Vol C Tables 4.2.6.8 and 6.1.1.4'
N N 0.0061 0.0033 'International Tables Vol C Tables 4.2.6.8 and 6.1.1.4'

loop_
_exptl_crystal_face_index_h
_exptl_crystal_face_index_k
_exptl_crystal_face_index_l
_exptl_crystal_face_perp_dist
-8 8 -1 0.0149
1 -1 -7 0.1744
5 4 0 0.0507
0 1 7 0.1847
-5 -4 1 0.0322
1 8 0 0.0281
8 -8 0 0.0468
7 -9 0 0.0318

loop_
_geom_angle_atom_site_label_1
_geom_angle_atom_site_label_2
_geom_angle_atom_site_label_3
_geom_angle
_geom_angle_site_symmetry_1
_geom_angle_site_symmetry_3
_geom_angle_publ_flag
C1 N1 H1 109.4 3_565 . ?
C1 N1 H1 109.4 2_665 . ?
C1 N1 H1 109.4 . . ?
C1 N1 C1 109.5(2) 3_565 2_665 ?
C1 N1 C1 109.5(2) 2_665 . ?
C1 N1 C1 109.5(2) 3_565 . ?
N1 C1 C1 109.4(2) . 4 ?
N1 C1 H1A 109.8 . . ?
N1 C1 H1B 109.8 . . ?
C1 C1 H1A 109.8 4 . ?
C1 C1 H1B 109.8 4 . ?
H1A C1 H1B 108.2 . . ?

loop_
_geom_bond_atom_site_label_1
_geom_bond_atom_site_label_2
_geom_bond_distance
_geom_bond_site_symmetry_2
_geom_bond_publ_flag
N1 H1 0.9800 . ?
N1 C1 1.477(4) . ?
N1 C1 1.477(4) 3_565 ?
N1 C1 1.477(4) 2_665 ?
C1 C1 1.546(5) 4 ?
C1 H1A 0.9700 . ?
C1 H1B 0.9700 . ?

loop_
_geom_torsion_atom_site_label_1
_geom_torsion_atom_site_label_2
_geom_torsion_atom_site_label_3
_geom_torsion_atom_site_label_4
_geom_torsion
_geom_torsion_site_symmetry_1
_geom_torsion_site_symmetry_2
_geom_torsion_site_symmetry_3
_geom_torsion_site_symmetry_4
_geom_torsion_publ_flag
C1 N1 C1 C1 60.0(3) 3_565 . . 4 ?
C1 N1 C1 C1 -60.0(3) 2_665 . . 4 ?

loop_
_exptl_oxdiff_crystal_face_indexfrac_h
_exptl_oxdiff_crystal_face_indexfrac_k
_exptl_oxdiff_crystal_face_indexfrac_l
_exptl_oxdiff_crystal_face_x
_exptl_oxdiff_crystal_face_y
_exptl_oxdiff_crystal_face_z
-7.7545 8.4811 -0.6381 -0.2324 -0.9726 0.0090
0.6540 -0.6275 -7.4821 -0.0740 0.0205 0.9970
5.3410 4.0766 -0.1206 0.9677 -0.2309 0.1015
-0.4080 0.8154 7.4772 0.1186 -0.0311 -0.9925
-5.3634 -4.0216 0.5989 -0.9594 0.2288 -0.1650
0.7484 7.7753 -0.2965 0.7239 -0.6858 0.0757
8.3321 -7.9989 -0.0303 0.3317 0.9392 0.0888
6.5575 -9.1555 -0.0810 0.0252 0.9974 0.0678
